data_2244052
loop_
_publ_author_name
'Nisbet, Matthew L.'
'Puzan, Marissa'
'Wojtas, Lukasz'
'Samas, Brian'
'Wood, Geoffrey P. F.'

_publ_section_title
;
 Crystal structures of anhydrous and hydrated ceftibuten
;
_journal_coeditor_code HB8008
_journal_issue 4
_journal_name_full 'Acta Crystallographica Section E'
_journal_page_first
;
;
_journal_paper_doi 10.1107/S2056989022002110
_journal_volume 78
_journal_year 2022
_chemical_absolute_configuration ad
_chemical_formula_iupac 'C15 H14 N4 O6 S2'
_chemical_formula_moiety 'C15 H14 N4 O6 S2'
_chemical_formula_sum 'C15 H14 N4 O6 S2'
_chemical_formula_weight 410.42
_chemical_name_common
;
Ceftibuten
;
_chemical_name_systematic
'(6<i>R</i>,7<i>R</i>)-7-{[(<i>Z</i>)-2-(2-Amino-1,3-thiazol-4-yl)-4-carboxybut-2-enoyl]amino}-8-oxo-5-thia-1-azabicyclo[4.2.0]oct-2-ene-2-carboxylic acid'
_space_group_crystal_system orthorhombic
_space_group_IT_number 19
_space_group_name_Hall 'P 2ac 2ab'
_space_group_name_H-M_alt 'P 21 21 21'
_atom_sites_solution_hydrogens mixed
_audit_creation_method
;
Olex2 1.3
(compiled 2020.11.12 svn.r5f609507 for OlexSys, GUI svn.r6403)
;
_cell_angle_alpha 90
_cell_angle_beta 90
_cell_angle_gamma 90
_cell_formula_units_Z 4
_cell_length_a 4.7727(2)
_cell_length_b 17.5228(8)
_cell_length_c 21.8526(9)
_cell_measurement_reflns_used 3229
_cell_measurement_temperature 100.0
_cell_measurement_theta_max 66.03
_cell_measurement_theta_min 3.23
_cell_volume 1827.56(14)
_computing_cell_refinement
;
SAINT (Bruker, 2016)
;
_computing_data_collection
;
SAINT (Bruker, 2016)
;
_computing_data_reduction
;
SAINT (Bruker, 2016)
;
_computing_molecular_graphics
;
<i>OLEX2</i> (Dolomanov <i>et al.</i>,  2009)
;
_computing_publication_material
;
<i>OLEX2</i> (Dolomanov <i>et al.</i>,  2009)
;
_computing_structure_refinement
;
SHELXL  (Sheldrick, 2015b)
;
_computing_structure_solution
;
SHELXT (Sheldrick, 2015a)
;
_diffrn_ambient_temperature 100.0
_diffrn_measured_fraction_theta_full 0.996
_diffrn_measured_fraction_theta_max 0.994
_diffrn_measurement_device_type 'Bruker D8 Venture Photon-II CPAD'
_diffrn_measurement_method 'omega scans'
_diffrn_radiation_type CuK\a
_diffrn_radiation_wavelength 1.54178
_diffrn_reflns_av_R_equivalents 0.1281
_diffrn_reflns_av_unetI/netI 0.1033
_diffrn_reflns_limit_h_max 5
_diffrn_reflns_limit_h_min -5
_diffrn_reflns_limit_k_max 20
_diffrn_reflns_limit_k_min -20
_diffrn_reflns_limit_l_max 25
_diffrn_reflns_limit_l_min -25
_diffrn_reflns_number 14411
_diffrn_reflns_theta_full 67.679
_diffrn_reflns_theta_max 68.313
_diffrn_reflns_theta_min 3.233
_exptl_absorpt_coefficient_mu 3.023
_exptl_absorpt_correction_T_max 1.0000
_exptl_absorpt_correction_T_min 0.7896
_exptl_absorpt_correction_type multi-scan
_exptl_absorpt_process_details
;
(SADABS; Bruker, 2016)
;
_exptl_crystal_colour colourless
_exptl_crystal_density_diffrn 1.492
_exptl_crystal_description needle
_exptl_crystal_F_000 848
_exptl_crystal_size_max 0.04
_exptl_crystal_size_mid 0.01
_exptl_crystal_size_min 0.01
_refine_diff_density_max 0.252
_refine_diff_density_min -0.305
_refine_ls_abs_structure_details
;
Flack <i>x</i> determined using 544 quotients
[(<i>I</i>^+^)-(<i>I</i>^-^)]/[(<i>I</i>^+^)+(<i>I</i>^-^)]
(Parsons <i>et al.</i>,  2013)
;
_refine_ls_abs_structure_Flack 0.02(3)
_refine_ls_extinction_method none
_refine_ls_goodness_of_fit_ref 1.018
_refine_ls_hydrogen_treatment mixed
_refine_ls_matrix_type full
_refine_ls_number_parameters 297
_refine_ls_number_reflns 3215
_refine_ls_number_restraints 127
_refine_ls_restrained_S_all 1.003
_refine_ls_R_factor_all 0.1163
_refine_ls_R_factor_gt 0.0596
_refine_ls_shift/su_max 0.000
_refine_ls_shift/su_mean 0.000
_refine_ls_structure_factor_coef Fsqd
_refine_ls_weighting_details 'w=1/[\s^2^(Fo^2^)+(0.0594P)^2^+0.1157P] where P=(Fo^2^+2Fc^2^)/3'
_refine_ls_weighting_scheme calc
_refine_ls_wR_factor_gt 0.1212
_refine_ls_wR_factor_ref 0.1455
_reflns_number_gt 1954
_reflns_number_total 3215
_reflns_threshold_expression 'I > 2\s(I)'
_cod_data_source_file hb8008sup1.cif
_cod_data_source_block I
_cod_database_code 2244052
_shelx_space_group_comment
;
The symmetry employed for this shelxl refinement is uniquely defined
by the following loop, which should always be used as a source of
symmetry information in preference to the above space-group names.
They are only intended as comments.
;
_shelx_estimated_absorpt_t_min 0.889
_shelx_estimated_absorpt_t_max 0.970

loop_
_space_group_symop_operation_xyz
'x, y, z'
'-x+1/2, -y, z+1/2'
'-x, y+1/2, -z+1/2'
'x+1/2, -y+1/2, -z'

loop_
_atom_site_type_symbol
_atom_site_label
_atom_site_fract_x
_atom_site_fract_y
_atom_site_fract_z
_atom_site_U_iso_or_equiv
_atom_site_adp_type
_atom_site_calc_flag
_atom_site_occupancy
_atom_site_disorder_assembly
_atom_site_disorder_group
O O1 0.1910(13) 0.4734(3) 0.5240(2) 0.0496(15) Uani d 1 . .
O O2 0.3613(13) 0.3637(3) 0.4870(2) 0.0478(15) Uani d 1 . .
C C3 0.3498(19) 0.4351(5) 0.4898(3) 0.046(2) Uani d 1 . .
C C4 0.5398(18) 0.4812(4) 0.4497(3) 0.0386(19) Uani d 1 . .
C C5 0.577(2) 0.5565(4) 0.4568(3) 0.048(2) Uani d 1 . .
H H5 0.477736 0.579712 0.489583 0.057 Uiso calc 1 . .
C C6 0.756(2) 0.6079(5) 0.4189(3) 0.053(2) Uani d 1 . .
H H6A 0.943643 0.611709 0.437976 0.064 Uiso calc 1 . .
H H6B 0.672455 0.659595 0.418555 0.064 Uiso calc 1 . .
S S7 0.7947(5) 0.57482(13) 0.34071(8) 0.0534(6) Uani d 1 . .
C C8 0.9042(19) 0.4805(4) 0.3648(3) 0.043(2) Uani d 1 . .
H H8 1.093338 0.480121 0.384487 0.052 Uiso calc 1 . .
N N9 0.6880(14) 0.4440(3) 0.4024(2) 0.0381(16) Uani d 1 . .
C C10 0.626(2) 0.3886(4) 0.3593(3) 0.043(2) Uani d 1 . .
O O11 0.4465(13) 0.3410(3) 0.3547(2) 0.0452(14) Uani d 1 . .
C C12 0.8659(17) 0.4161(4) 0.3178(3) 0.041(2) Uani d 1 . .
H H12 1.027651 0.379824 0.317186 0.049 Uiso calc 1 . .
N N13 0.7684(15) 0.4356(4) 0.2567(2) 0.0389(16) Uani d 1 . .
H H13 0.587(7) 0.442(4) 0.247(3) 0.047 Uiso d 1 . .
C C14 0.955(2) 0.4546(4) 0.2131(3) 0.0386(19) Uani d 1 . .
O O15 1.2075(14) 0.4538(3) 0.2209(2) 0.0522(16) Uani d 1 . .
C C16 0.8241(17) 0.4785(4) 0.1533(3) 0.0360(18) Uani d 1 . .
C C17 0.8370(17) 0.5608(4) 0.1416(3) 0.0373(19) Uani d 1 . .
C C18 1.0011(19) 0.6113(4) 0.1705(3) 0.047(2) Uani d 1 . .
H H18 1.132680 0.598209 0.201402 0.057 Uiso calc 1 . .
S S19 0.9437(5) 0.70346(12) 0.14471(9) 0.0518(6) Uani d 1 . .
C C20 0.6983(19) 0.6708(4) 0.0931(3) 0.045(2) Uani d 1 . .
N N21 0.5589(17) 0.7123(4) 0.0538(3) 0.0439(17) Uani d 1 . .
H H21A 0.586(19) 0.7617(17) 0.054(4) 0.06(3) Uiso d 1 . .
H H21B 0.448(15) 0.690(4) 0.027(3) 0.07(3) Uiso d 1 . .
N N22 0.6717(15) 0.5942(4) 0.0971(2) 0.0402(17) Uani d 1 . .
H H22 0.548(16) 0.568(4) 0.075(4) 0.09(4) Uiso d 1 . .
C C23 0.6960(18) 0.4289(4) 0.1170(3) 0.0421(19) Uani d 1 . .
H H23 0.609951 0.447977 0.080944 0.051 Uiso calc 0.841(11) A 1
H H23A 0.641091 0.447275 0.077935 0.051 Uiso calc 0.159(11) A 2
C C24A 0.677(4) 0.3432(5) 0.1291(4) 0.044(4) Uani d 0.841(11) A 1
H H24A 0.792881 0.329912 0.165094 0.053 Uiso calc 0.841(11) A 1
H H24B 0.480167 0.329273 0.138372 0.053 Uiso calc 0.841(11) A 1
C C25A 0.773(3) 0.3002(6) 0.0761(4) 0.042(3) Uani d 0.841(11) A 1
O O26A 0.6199(19) 0.2666(5) 0.0399(3) 0.064(3) Uani d 0.841(11) A 1
O O27A 1.0463(18) 0.3017(4) 0.0688(3) 0.058(2) Uani d 0.841(11) A 1
H H27A 1.087486 0.282934 0.034547 0.087 Uiso calc 0.841(11) A 1
C C24B 0.63(2) 0.3455(15) 0.1308(17) 0.050(15) Uani d 0.159(11) A 2
H H24C 0.781827 0.322157 0.154177 0.060 Uiso calc 0.159(11) A 2
H H24D 0.454938 0.342949 0.156221 0.060 Uiso calc 0.159(11) A 2
C C25B 0.582(10) 0.3031(19) 0.0741(18) 0.063(12) Uani d 0.159(11) A 2
O O26B 0.401(12) 0.318(3) 0.037(2) 0.130(19) Uani d 0.159(11) A 2
O O27B 0.760(13) 0.247(3) 0.066(3) 0.118(19) Uani d 0.159(11) A 2
H H27B 0.777928 0.237818 0.028830 0.177 Uiso calc 0.159(11) A 2

loop_
_atom_site_aniso_label
_atom_site_aniso_U_11
_atom_site_aniso_U_22
_atom_site_aniso_U_33
_atom_site_aniso_U_12
_atom_site_aniso_U_13
_atom_site_aniso_U_23
O1 0.066(4) 0.048(3) 0.035(3) 0.004(3) 0.013(3) -0.003(2)
O2 0.068(4) 0.042(3) 0.034(3) 0.006(3) 0.004(3) 0.002(2)
C3 0.059(6) 0.054(6) 0.023(4) 0.003(5) -0.006(4) -0.002(4)
C4 0.048(6) 0.047(5) 0.021(3) 0.004(4) -0.001(4) -0.002(3)
C5 0.062(6) 0.050(5) 0.031(4) 0.001(5) -0.001(4) -0.001(4)
C6 0.067(7) 0.046(5) 0.046(4) 0.001(5) 0.002(5) -0.011(4)
S7 0.0756(17) 0.0481(12) 0.0365(10) -0.0027(12) 0.0074(11) 0.0017(9)
C8 0.054(6) 0.046(5) 0.029(4) -0.005(4) -0.001(4) -0.001(3)
N9 0.050(4) 0.042(4) 0.022(3) -0.002(3) 0.005(3) -0.001(2)
C10 0.063(7) 0.040(5) 0.025(4) 0.008(5) -0.004(4) 0.004(3)
O11 0.065(4) 0.046(3) 0.025(2) 0.002(3) 0.000(3) 0.002(2)
C12 0.048(6) 0.050(5) 0.025(4) 0.005(4) 0.002(4) 0.001(3)
N13 0.050(5) 0.050(4) 0.017(3) 0.003(4) -0.003(3) 0.002(3)
C14 0.046(6) 0.039(4) 0.031(4) -0.001(4) -0.004(4) -0.003(3)
O15 0.040(4) 0.080(4) 0.037(3) 0.003(3) -0.002(3) 0.013(3)
C16 0.044(5) 0.044(4) 0.020(3) 0.000(4) 0.005(3) -0.001(3)
C17 0.051(5) 0.042(5) 0.019(3) 0.001(4) 0.001(4) -0.001(3)
C18 0.063(7) 0.046(5) 0.033(4) 0.002(4) 0.000(4) -0.002(3)
S19 0.0628(15) 0.0459(12) 0.0466(11) -0.0040(12) -0.0053(11) -0.0022(10)
C20 0.069(7) 0.041(5) 0.025(4) -0.002(5) 0.008(4) 0.000(3)
N21 0.068(5) 0.035(4) 0.029(3) -0.002(4) 0.000(4) 0.002(3)
N22 0.051(5) 0.044(5) 0.025(3) -0.001(4) 0.000(3) -0.001(3)
C23 0.060(5) 0.045(5) 0.021(3) 0.004(4) 0.001(4) 0.006(3)
C24A 0.063(10) 0.041(6) 0.029(6) 0.001(6) -0.003(6) -0.003(5)
C25A 0.059(8) 0.037(6) 0.029(5) 0.003(6) -0.002(5) 0.008(4)
O26A 0.074(7) 0.083(6) 0.034(4) -0.013(5) -0.004(4) -0.018(4)
O27A 0.072(6) 0.065(5) 0.036(4) 0.010(5) -0.001(4) -0.013(3)
C24B 0.07(3) 0.05(3) 0.03(2) 0.00(2) 0.01(2) 0.00(2)
C25B 0.09(2) 0.06(2) 0.043(19) -0.01(2) -0.001(18) -0.015(17)
O26B 0.15(3) 0.12(4) 0.11(3) -0.01(3) -0.07(3) -0.02(3)
O27B 0.14(4) 0.09(3) 0.13(4) 0.02(3) 0.01(3) -0.05(3)

loop_
_atom_type_symbol
_atom_type_description
_atom_type_scat_dispersion_real
_atom_type_scat_dispersion_imag
_atom_type_scat_source
C C 0.0181 0.0091 'International Tables Vol C Tables 4.2.6.8 and 6.1.1.4'
H H 0.0000 0.0000 'International Tables Vol C Tables 4.2.6.8 and 6.1.1.4'
N N 0.0311 0.0180 'International Tables Vol C Tables 4.2.6.8 and 6.1.1.4'
O O 0.0492 0.0322 'International Tables Vol C Tables 4.2.6.8 and 6.1.1.4'
S S 0.3331 0.5567 'International Tables Vol C Tables 4.2.6.8 and 6.1.1.4'

loop_
_geom_angle_atom_site_label_1
_geom_angle_atom_site_label_2
_geom_angle_atom_site_label_3
_geom_angle_site_symmetry_1
_geom_angle_site_symmetry_3
_geom_angle
_geom_angle_publ_flag
O1 C3 C4 . . 115.1(7) ?
O2 C3 O1 . . 126.0(8) ?
O2 C3 C4 . . 118.9(7) ?
C5 C4 C3 . . 122.9(7) ?
C5 C4 N9 . . 118.2(7) ?
N9 C4 C3 . . 118.9(6) ?
C4 C5 H5 . . 116.4 ?
C4 C5 C6 . . 127.3(7) ?
C6 C5 H5 . . 116.4 ?
C5 C6 H6A . . 109.0 ?
C5 C6 H6B . . 109.0 ?
C5 C6 S7 . . 112.8(5) ?
H6A C6 H6B . . 107.8 ?
S7 C6 H6A . . 109.0 ?
S7 C6 H6B . . 109.0 ?
C8 S7 C6 . . 92.7(3) ?
S7 C8 H8 . . 113.0 ?
N9 C8 S7 . . 111.0(6) ?
N9 C8 H8 . . 113.0 ?
N9 C8 C12 . . 88.3(5) ?
C12 C8 S7 . . 116.2(5) ?
C12 C8 H8 . . 113.0 ?
C4 N9 C8 . . 124.2(6) ?
C10 N9 C4 . . 135.7(7) ?
C10 N9 C8 . . 94.2(5) ?
N9 C10 C12 . . 91.4(6) ?
O11 C10 N9 . . 134.1(7) ?
O11 C10 C12 . . 134.4(7) ?
C8 C12 H12 . . 112.6 ?
C10 C12 C8 . . 85.7(5) ?
C10 C12 H12 . . 112.6 ?
N13 C12 C8 . . 118.6(6) ?
N13 C12 C10 . . 112.2(7) ?
N13 C12 H12 . . 112.6 ?
C12 N13 H13 . . 124(5) ?
C14 N13 C12 . . 119.9(7) ?
C14 N13 H13 . . 116(5) ?
N13 C14 C16 . . 114.2(8) ?
O15 C14 N13 . . 123.5(7) ?
O15 C14 C16 . . 122.3(7) ?
C17 C16 C14 . . 114.1(6) ?
C23 C16 C14 . . 121.7(7) ?
C23 C16 C17 . . 124.1(6) ?
C18 C17 C16 . . 126.3(7) ?
C18 C17 N22 . . 112.7(7) ?
N22 C17 C16 . . 121.0(7) ?
C17 C18 H18 . . 124.2 ?
C17 C18 S19 . . 111.7(6) ?
S19 C18 H18 . . 124.2 ?
C20 S19 C18 . . 90.6(4) ?
N21 C20 S19 . . 126.2(7) ?
N21 C20 N22 . . 123.2(8) ?
N22 C20 S19 . . 110.5(6) ?
C20 N21 H21A . . 118(6) ?
C20 N21 H21B . . 120(6) ?
H21A N21 H21B . . 122(8) ?
C17 N22 H22 . . 123(6) ?
C20 N22 C17 . . 114.4(7) ?
C20 N22 H22 . . 123(6) ?
C16 C23 H23 . . 117.6 ?
C16 C23 H23A . . 116.2 ?
C16 C23 C24A . . 124.7(8) ?
C16 C23 C24B . . 128(2) ?
C24A C23 H23 . . 117.6 ?
C24B C23 H23A . . 116.2 ?
C23 C24A H24A . . 109.5 ?
C23 C24A H24B . . 109.5 ?
H24A C24A H24B . . 108.1 ?
C25A C24A C23 . . 110.6(8) ?
C25A C24A H24A . . 109.5 ?
C25A C24A H24B . . 109.5 ?
O26A C25A C24A . . 125.0(14) ?
O26A C25A O27A . . 121.4(9) ?
O27A C25A C24A . . 113.6(12) ?
C25A O27A H27A . . 109.5 ?
C23 C24B H24C . . 109.5 ?
C23 C24B H24D . . 109.5 ?
H24C C24B H24D . . 108.1 ?
C25B C24B C23 . . 111(2) ?
C25B C24B H24C . . 109.5 ?
C25B C24B H24D . . 109.5 ?
O26B C25B C24B . . 124(4) ?
O26B C25B O27B . . 123(4) ?
O27B C25B C24B . . 114(4) ?
C25B O27B H27B . . 109.5 ?

loop_
_geom_bond_atom_site_label_1
_geom_bond_atom_site_label_2
_geom_bond_site_symmetry_2
_geom_bond_distance
_geom_bond_publ_flag
O1 C3 . 1.258(9) ?
O2 C3 . 1.254(9) ?
C3 C4 . 1.497(11) ?
C4 C5 . 1.340(10) ?
C4 N9 . 1.412(9) ?
C5 H5 . 0.9500 ?
C5 C6 . 1.493(11) ?
C6 H6A . 0.9900 ?
C6 H6B . 0.9900 ?
C6 S7 . 1.814(8) ?
S7 C8 . 1.812(8) ?
C8 H8 . 1.0000 ?
C8 N9 . 1.467(10) ?
C8 C12 . 1.536(10) ?
N9 C10 . 1.384(9) ?
C10 O11 . 1.202(9) ?
C10 C12 . 1.536(11) ?
C12 H12 . 1.0000 ?
C12 N13 . 1.455(8) ?
N13 H13 . 0.90(3) ?
N13 C14 . 1.345(10) ?
C14 O15 . 1.220(9) ?
C14 C16 . 1.506(10) ?
C16 C17 . 1.466(10) ?
C16 C23 . 1.327(10) ?
C17 C18 . 1.340(10) ?
C17 N22 . 1.382(9) ?
C18 H18 . 0.9500 ?
C18 S19 . 1.732(8) ?
S19 C20 . 1.724(8) ?
C20 N21 . 1.307(10) ?
C20 N22 . 1.351(10) ?
N21 H21A . 0.87(3) ?
N21 H21B . 0.88(3) ?
N22 H22 . 0.89(3) ?
C23 H23 . 0.9500 ?
C23 H23A . 0.9500 ?
C23 C24A . 1.527(11) ?
C23 C24B . 1.527(16) ?
C24A H24A . 0.9900 ?
C24A H24B . 0.9900 ?
C24A C25A . 1.456(14) ?
C25A O26A . 1.226(12) ?
C25A O27A . 1.315(12) ?
O27A H27A . 0.8400 ?
C24B H24C . 0.9900 ?
C24B H24D . 0.9900 ?
C24B C25B . 1.460(18) ?
C25B O26B . 1.21(2) ?
C25B O27B . 1.31(2) ?
O27B H27B . 0.8400 ?

loop_
_geom_hbond_atom_site_label_D
_geom_hbond_atom_site_label_H
_geom_hbond_atom_site_label_A
_geom_hbond_site_symmetry_A
_geom_hbond_distance_DH
_geom_hbond_distance_HA
_geom_hbond_distance_DA
_geom_hbond_angle_DHA
_geom_hbond_publ_flag
N13 H13 O15 1_455 0.90(3) 1.91(3) 2.807(9) 177(7) yes
N21 H21A O2 3_655 0.87(3) 2.02(5) 2.824(8) 153(8) yes
N21 H21B O2 2_564 0.88(3) 1.96(4) 2.816(9) 164(8) yes
N22 H22 O1 2_564 0.89(3) 1.75(3) 2.637(9) 172(9) yes
O27A H27A O26A 4 0.84 1.85 2.683(9) 170 yes
O27B H27B O26B 4 0.84 1.84 2.62(6) 154 yes
C12 H12 O11 1_655 1.00 2.27 3.172(10) 150 yes
C23 H23 O1 2_564 0.95 2.35 3.237(9) 156 yes

loop_
_geom_torsion_atom_site_label_1
_geom_torsion_atom_site_label_2
_geom_torsion_atom_site_label_3
_geom_torsion_atom_site_label_4
_geom_torsion_site_symmetry_1
_geom_torsion_site_symmetry_2
_geom_torsion_site_symmetry_3
_geom_torsion_site_symmetry_4
_geom_torsion
_geom_torsion_publ_flag
O1 C3 C4 C5 . . . . 11.5(11) ?
O1 C3 C4 N9 . . . . -168.8(7) ?
O2 C3 C4 C5 . . . . -168.4(8) ?
O2 C3 C4 N9 . . . . 11.4(11) ?
C3 C4 C5 C6 . . . . -178.8(8) ?
C3 C4 N9 C8 . . . . -172.5(7) ?
C3 C4 N9 C10 . . . . 42.2(11) ?
C4 C5 C6 S7 . . . . 28.5(12) ?
C4 N9 C10 O11 . . . . -19.3(14) ?
C4 N9 C10 C12 . . . . 157.0(8) ?
C5 C4 N9 C8 . . . . 7.2(11) ?
C5 C4 N9 C10 . . . . -138.0(8) ?
C5 C6 S7 C8 . . . . -52.2(7) ?
C6 S7 C8 N9 . . . . 59.2(6) ?
C6 S7 C8 C12 . . . . 158.0(7) ?
S7 C8 N9 C4 . . . . -44.1(8) ?
S7 C8 N9 C10 . . . . 112.3(5) ?
S7 C8 C12 C10 . . . . -107.9(6) ?
S7 C8 C12 N13 . . . . 5.0(10) ?
C8 N9 C10 O11 . . . . -171.1(9) ?
C8 N9 C10 C12 . . . . 5.2(6) ?
C8 C12 N13 C14 . . . . 88.2(9) ?
N9 C4 C5 C6 . . . . 1.4(13) ?
N9 C8 C12 C10 . . . . 4.7(5) ?
N9 C8 C12 N13 . . . . 117.6(7) ?
N9 C10 C12 C8 . . . . -4.9(6) ?
N9 C10 C12 N13 . . . . -124.1(6) ?
C10 C12 N13 C14 . . . . -174.4(6) ?
O11 C10 C12 C8 . . . . 171.3(9) ?
O11 C10 C12 N13 . . . . 52.2(12) ?
C12 C8 N9 C4 . . . . -161.7(7) ?
C12 C8 N9 C10 . . . . -5.2(6) ?
C12 N13 C14 O15 . . . . 2.8(11) ?
C12 N13 C14 C16 . . . . -176.1(6) ?
N13 C14 C16 C17 . . . . 105.8(8) ?
N13 C14 C16 C23 . . . . -70.5(10) ?
C14 C16 C17 C18 . . . . 15.9(11) ?
C14 C16 C17 N22 . . . . -164.4(7) ?
C14 C16 C23 C24A . . . . -3.0(15) ?
C14 C16 C23 C24B . . . . 8(5) ?
O15 C14 C16 C17 . . . . -73.1(9) ?
O15 C14 C16 C23 . . . . 110.6(10) ?
C16 C17 C18 S19 . . . . -178.0(6) ?
C16 C17 N22 C20 . . . . 177.7(7) ?
C16 C23 C24A C25A . . . . -127.6(12) ?
C16 C23 C24B C25B . . . . -159(3) ?
C17 C16 C23 C24A . . . . -179.0(11) ?
C17 C16 C23 C24B . . . . -168(5) ?
C17 C18 S19 C20 . . . . -1.1(6) ?
C18 C17 N22 C20 . . . . -2.5(9) ?
C18 S19 C20 N21 . . . . -178.7(8) ?
C18 S19 C20 N22 . . . . -0.3(6) ?
S19 C20 N22 C17 . . . . 1.6(8) ?
N21 C20 N22 C17 . . . . -179.9(7) ?
N22 C17 C18 S19 . . . . 2.2(9) ?
C23 C16 C17 C18 . . . . -167.9(8) ?
C23 C16 C17 N22 . . . . 11.9(12) ?
C23 C24A C25A O26A . . . . -104.7(14) ?
C23 C24A C25A O27A . . . . 73.7(15) ?
C23 C24B C25B O26B . . . . -61(7) ?
C23 C24B C25B O27B . . . . 119(7) ?

_cod_database_fobs_code 2244052
